data_2215809
loop_
_publ_author_name
'Aliakbar Dehno Khalaji'
'Korbanjhon Brad'
'Yan Zhang'

_publ_section_title (<i>E</i>,<i>E</i>)-<i>N</i>,<i>N</i>'-Bis(3,4,5-trimethoxybenzylidene)ethylenediamine
_journal_coeditor_code BT2540
_journal_issue 11
_journal_name_full 'Acta Crystallographica Section E'
_journal_page_first o4389
_journal_page_last o4389
_journal_paper_doi 10.1107/S1600536807050532
_journal_volume 63
_journal_year 2007
_chemical_formula_iupac 'C22 H28 N2 O6'
_chemical_formula_moiety 'C22 H28 N2 O6'
_chemical_formula_sum 'C22 H28 N2 O6'
_chemical_formula_weight 416.46
_chemical_name_systematic
;
(E,E)-N,N'-Bis(3,4,5-trimethoxybenzylidene)ethylenediamine
;
_space_group_IT_number 15
_symmetry_cell_setting monoclinic
_symmetry_space_group_name_Hall '-C 2yc'
_symmetry_space_group_name_H-M 'C 1 2/c 1'
_atom_sites_solution_hydrogens geom
_atom_sites_solution_primary direct
_atom_sites_solution_secondary difmap
_audit_creation_method SHELXL-97
_cell_angle_alpha 90.00
_cell_angle_beta 95.326(4)
_cell_angle_gamma 90.00
_cell_formula_units_Z 4
_cell_length_a 32.008(8)
_cell_length_b 4.9175(12)
_cell_length_c 13.945(4)
_cell_measurement_reflns_used 1598
_cell_measurement_temperature 294(2)
_cell_measurement_theta_max 23.83
_cell_measurement_theta_min 2.93
_cell_volume 2185.5(10)
_computing_cell_refinement 'SMART (Bruker, 1997)'
_computing_data_collection 'SMART (Bruker, 1997)'
_computing_data_reduction 'SAINT (Bruker, 1997)'
_computing_molecular_graphics 'SHELXTL (Bruker, 1997)'
_computing_publication_material 'SHELXTL (Bruker, 1997)'
_computing_structure_refinement 'SHELXL97 (Sheldrick, 1997)'
_computing_structure_solution 'SHELXS97 (Sheldrick, 1997)'
_diffrn_ambient_temperature 294(2)
_diffrn_measured_fraction_theta_full 0.999
_diffrn_measured_fraction_theta_max 0.999
_diffrn_measurement_device_type 'Bruker SMART CCD area-detector'
_diffrn_measurement_method '\f and \w'
_diffrn_radiation_monochromator graphite
_diffrn_radiation_source 'fine-focus sealed tube'
_diffrn_radiation_type MoK\a
_diffrn_radiation_wavelength 0.71073
_diffrn_reflns_av_R_equivalents 0.0297
_diffrn_reflns_av_sigmaI/netI 0.0316
_diffrn_reflns_limit_h_max 37
_diffrn_reflns_limit_h_min -38
_diffrn_reflns_limit_k_max 3
_diffrn_reflns_limit_k_min -5
_diffrn_reflns_limit_l_max 16
_diffrn_reflns_limit_l_min -15
_diffrn_reflns_number 5347
_diffrn_reflns_theta_full 25.02
_diffrn_reflns_theta_max 25.02
_diffrn_reflns_theta_min 1.28
_exptl_absorpt_coefficient_mu 0.092
_exptl_absorpt_correction_T_max 0.9836
_exptl_absorpt_correction_T_min 0.9782
_exptl_absorpt_correction_type multi-scan
_exptl_absorpt_process_details '(SADABS; Sheldrick, 1996)'
_exptl_crystal_colour colorless
_exptl_crystal_density_diffrn 1.266
_exptl_crystal_density_method 'not measured'
_exptl_crystal_description block
_exptl_crystal_F_000 888
_exptl_crystal_size_max 0.24
_exptl_crystal_size_mid 0.22
_exptl_crystal_size_min 0.18
_refine_diff_density_max 0.184
_refine_diff_density_min -0.141
_refine_ls_extinction_coef 0.0070(10)
_refine_ls_extinction_expression Fc^*^=kFc[1+0.001xFc^2^\l^3^/sin(2\q)]^-1/4^
_refine_ls_extinction_method 'SHELXL97 (Sheldrick, 1997)'
_refine_ls_goodness_of_fit_ref 1.031
_refine_ls_hydrogen_treatment constr
_refine_ls_matrix_type full
_refine_ls_number_parameters 140
_refine_ls_number_reflns 1933
_refine_ls_number_restraints 0
_refine_ls_restrained_S_all 1.031
_refine_ls_R_factor_all 0.0635
_refine_ls_R_factor_gt 0.0379
_refine_ls_shift/su_max 0.000
_refine_ls_shift/su_mean 0.000
_refine_ls_structure_factor_coef Fsqd
_refine_ls_weighting_details 'calc w=1/[\s^2^(Fo^2^)+(0.0692P)^2^+0.163P] where P=(Fo^2^+2Fc^2^)/3'
_refine_ls_weighting_scheme calc
_refine_ls_wR_factor_gt 0.1046
_refine_ls_wR_factor_ref 0.1214
_reflns_number_gt 1321
_reflns_number_total 1933
_reflns_threshold_expression I>2\s(I)
_cod_data_source_file bt2540.cif
_cod_data_source_block I
_cod_depositor_comments
;
The following automatic conversions were performed:
'_symmetry_cell_setting' value 'Monoclinic' changed to 'monoclinic'
according to '/home/saulius/struct/CIF-dictionaries/cif_core.dic'
dictionary named 'cif_core.dic' version 2.4.1 from 2010-06-29.

Automatic conversion script
Id: cif_fix_enum 1527 2010-12-29 10:47:43Z saulius 

The following automatic conversions were performed:

'_symmetry_cell_setting' value 'Monoclinic' changed to 'monoclinic'
according to /home/saulius/struct/CIF-dictionaries/cif_core.dic
dictionary named 'cif_core.dic' version 2.4.1 from 2010-06-29.

Automatic conversion script
Id: cif_fix_values 1715 2011-07-08 13:25:40Z adriana 
;
_cod_original_cell_volume 2185.4(9)
_cod_original_sg_symbol_H-M 'C 2/c'
_cod_database_code 2215809
_cod_database_fobs_code 2215809

loop_
_symmetry_equiv_pos_as_xyz
'x, y, z'
'-x, y, -z+1/2'
'x+1/2, y+1/2, z'
'-x+1/2, y+1/2, -z+1/2'
'-x, -y, -z'
'x, -y, z-1/2'
'-x+1/2, -y+1/2, -z'
'x+1/2, -y+1/2, z-1/2'

loop_
_atom_site_type_symbol
_atom_site_label
_atom_site_fract_x
_atom_site_fract_y
_atom_site_fract_z
_atom_site_U_iso_or_equiv
_atom_site_adp_type
_atom_site_calc_flag
_atom_site_refinement_flags
_atom_site_occupancy
O O1 0.13907(4) 0.4533(3) 0.20272(9) 0.0587(4) Uani d . 1
O O2 0.20178(3) 0.1274(2) 0.15836(8) 0.0436(4) Uani d . 1
O O3 0.19633(3) -0.1625(3) -0.00262(8) 0.0464(4) Uani d . 1
N N1 0.04056(5) -0.0432(4) -0.14559(12) 0.0584(5) Uani d . 1
C C1 -0.00111(6) -0.0261(6) -0.19801(15) 0.0719(7) Uani d . 1
H H1A -0.0179 -0.1793 -0.1805 0.086 Uiso calc R 1
H H1B -0.0148 0.1391 -0.1795 0.086 Uiso calc R 1
C C2 0.04917(5) 0.1186(5) -0.07681(14) 0.0535(6) Uani d . 1
H H2 0.0286 0.2422 -0.0625 0.064 Uiso calc R 1
C C3 0.08967(5) 0.1253(4) -0.01738(12) 0.0418(5) Uani d . 1
C C4 0.09424(5) 0.2955(4) 0.06202(12) 0.0447(5) Uani d . 1
H H4 0.0722 0.4075 0.0758 0.054 Uiso calc R 1
C C5 0.13159(5) 0.2998(4) 0.12105(12) 0.0415(5) Uani d . 1
C C6 0.16516(5) 0.1380(4) 0.09854(11) 0.0368(4) Uani d . 1
C C7 0.16099(5) -0.0248(3) 0.01564(12) 0.0362(4) Uani d . 1
C C8 0.12310(5) -0.0372(4) -0.04093(12) 0.0396(5) Uani d . 1
H H8 0.1199 -0.1524 -0.0940 0.047 Uiso calc R 1
C C9 0.10634(6) 0.6251(5) 0.22895(15) 0.0632(6) Uani d . 1
H H9A 0.0980 0.7463 0.1767 0.095 Uiso calc R 1
H H9B 0.1161 0.7290 0.2849 0.095 Uiso calc R 1
H H9C 0.0828 0.5163 0.2430 0.095 Uiso calc R 1
C C10 0.22852(6) 0.3588(4) 0.15304(15) 0.0549(6) Uani d . 1
H H10A 0.2379 0.3699 0.0898 0.082 Uiso calc R 1
H H10B 0.2523 0.3411 0.1999 0.082 Uiso calc R 1
H H10C 0.2133 0.5208 0.1659 0.082 Uiso calc R 1
C C11 0.19456(6) -0.3240(4) -0.08760(14) 0.0551(6) Uani d . 1
H H11A 0.1744 -0.4673 -0.0834 0.083 Uiso calc R 1
H H11B 0.2217 -0.4013 -0.0941 0.083 Uiso calc R 1
H H11C 0.1863 -0.2124 -0.1426 0.083 Uiso calc R 1

loop_
_atom_site_aniso_label
_atom_site_aniso_U_11
_atom_site_aniso_U_22
_atom_site_aniso_U_33
_atom_site_aniso_U_12
_atom_site_aniso_U_13
_atom_site_aniso_U_23
O1 0.0538(8) 0.0740(10) 0.0457(8) 0.0172(7) -0.0087(6) -0.0196(7)
O2 0.0399(7) 0.0451(8) 0.0420(7) -0.0001(6) -0.0160(5) 0.0015(6)
O3 0.0390(7) 0.0554(8) 0.0426(7) 0.0107(6) -0.0082(5) -0.0079(6)
N1 0.0357(9) 0.0874(13) 0.0490(10) -0.0026(9) -0.0134(8) 0.0026(10)
C1 0.0338(11) 0.124(2) 0.0542(12) -0.0077(12) -0.0137(10) -0.0004(13)
C2 0.0343(10) 0.0823(16) 0.0427(11) 0.0048(10) -0.0022(8) 0.0055(11)
C3 0.0334(9) 0.0557(12) 0.0351(10) -0.0013(9) -0.0037(7) 0.0078(9)
C4 0.0353(9) 0.0568(13) 0.0415(10) 0.0082(9) 0.0000(8) 0.0047(9)
C5 0.0425(10) 0.0476(11) 0.0334(9) 0.0024(9) -0.0015(7) 0.0006(8)
C6 0.0347(9) 0.0413(10) 0.0323(9) 0.0009(8) -0.0072(7) 0.0060(8)
C7 0.0336(9) 0.0382(10) 0.0354(9) 0.0004(8) -0.0038(7) 0.0057(8)
C8 0.0385(10) 0.0451(11) 0.0335(9) -0.0031(8) -0.0051(8) 0.0016(8)
C9 0.0611(13) 0.0706(15) 0.0577(13) 0.0142(11) 0.0050(10) -0.0170(11)
C10 0.0449(11) 0.0576(13) 0.0585(13) -0.0039(10) -0.0143(9) -0.0004(10)
C11 0.0537(12) 0.0619(14) 0.0489(12) 0.0092(11) -0.0003(9) -0.0131(10)

loop_
_atom_type_symbol
_atom_type_description
_atom_type_scat_dispersion_real
_atom_type_scat_dispersion_imag
_atom_type_scat_source
C C 0.0033 0.0016 'International Tables Vol C Tables 4.2.6.8 and 6.1.1.4'
H H 0.0000 0.0000 'International Tables Vol C Tables 4.2.6.8 and 6.1.1.4'
N N 0.0061 0.0033 'International Tables Vol C Tables 4.2.6.8 and 6.1.1.4'
O O 0.0106 0.0060 'International Tables Vol C Tables 4.2.6.8 and 6.1.1.4'

loop_
_geom_angle_atom_site_label_1
_geom_angle_atom_site_label_2
_geom_angle_atom_site_label_3
_geom_angle_site_symmetry_1
_geom_angle
C5 O1 C9 . 117.79(14)
C6 O2 C10 . 114.78(13)
C7 O3 C11 . 117.60(12)
C2 N1 C1 . 118.03(19)
C1 C1 N1 2_554 111.8(2)
C1 C1 H1A 2_554 109.3
N1 C1 H1A . 109.3
C1 C1 H1B 2_554 109.3
N1 C1 H1B . 109.3
H1A C1 H1B . 107.9
N1 C2 C3 . 124.22(19)
N1 C2 H2 . 117.9
C3 C2 H2 . 117.9
C4 C3 C8 . 120.44(15)
C4 C3 C2 . 119.04(17)
C8 C3 C2 . 120.52(17)
C3 C4 C5 . 120.33(17)
C3 C4 H4 . 119.8
C5 C4 H4 . 119.8
O1 C5 C4 . 125.23(16)
O1 C5 C6 . 114.99(15)
C4 C5 C6 . 119.78(16)
O2 C6 C5 . 121.03(15)
O2 C6 C7 . 119.30(14)
C5 C6 C7 . 119.62(15)
O3 C7 C8 . 124.73(16)
O3 C7 C6 . 114.87(13)
C8 C7 C6 . 120.40(16)
C7 C8 C3 . 119.30(17)
C7 C8 H8 . 120.3
C3 C8 H8 . 120.3
O1 C9 H9A . 109.5
O1 C9 H9B . 109.5
H9A C9 H9B . 109.5
O1 C9 H9C . 109.5
H9A C9 H9C . 109.5
H9B C9 H9C . 109.5
O2 C10 H10A . 109.5
O2 C10 H10B . 109.5
H10A C10 H10B . 109.5
O2 C10 H10C . 109.5
H10A C10 H10C . 109.5
H10B C10 H10C . 109.5
O3 C11 H11A . 109.5
O3 C11 H11B . 109.5
H11A C11 H11B . 109.5
O3 C11 H11C . 109.5
H11A C11 H11C . 109.5
H11B C11 H11C . 109.5

loop_
_geom_bond_atom_site_label_1
_geom_bond_atom_site_label_2
_geom_bond_site_symmetry_2
_geom_bond_distance
O1 C5 . 1.369(2)
O1 C9 . 1.420(2)
O2 C6 . 1.3751(18)
O2 C10 . 1.430(2)
O3 C7 . 1.363(2)
O3 C11 . 1.423(2)
N1 C2 . 1.257(3)
N1 C1 . 1.463(2)
C1 C1 2_554 1.458(4)
C1 H1A . 0.9700
C1 H1B . 0.9700
C2 C3 . 1.473(2)
C2 H2 . 0.9300
C3 C4 . 1.385(3)
C3 C8 . 1.399(2)
C4 C5 . 1.387(2)
C4 H4 . 0.9300
C5 C6 . 1.396(2)
C6 C7 . 1.402(2)
C7 C8 . 1.385(2)
C8 H8 . 0.9300
C9 H9A . 0.9600
C9 H9B . 0.9600
C9 H9C . 0.9600
C10 H10A . 0.9600
C10 H10B . 0.9600
C10 H10C . 0.9600
C11 H11A . 0.9600
C11 H11B . 0.9600
C11 H11C . 0.9600

loop_
_geom_torsion_atom_site_label_1
_geom_torsion_atom_site_label_2
_geom_torsion_atom_site_label_3
_geom_torsion_atom_site_label_4
_geom_torsion_site_symmetry_4
_geom_torsion
C2 N1 C1 C1 2_554 132.79(15)
C1 N1 C2 C3 . 179.87(18)
N1 C2 C3 C4 . -174.11(19)
N1 C2 C3 C8 . 6.1(3)
C8 C3 C4 C5 . -2.2(3)
C2 C3 C4 C5 . 177.99(17)
C9 O1 C5 C4 . -0.9(3)
C9 O1 C5 C6 . 179.21(16)
C3 C4 C5 O1 . -177.88(16)
C3 C4 C5 C6 . 2.0(3)
C10 O2 C6 C5 . -76.5(2)
C10 O2 C6 C7 . 105.98(18)
O1 C5 C6 O2 . 3.3(2)
C4 C5 C6 O2 . -176.60(16)
O1 C5 C6 C7 . -179.22(15)
C4 C5 C6 C7 . 0.9(3)
C11 O3 C7 C8 . 2.1(2)
C11 O3 C7 C6 . -177.88(15)
O2 C6 C7 O3 . -6.1(2)
C5 C6 C7 O3 . 176.40(15)
O2 C6 C7 C8 . 173.94(15)
C5 C6 C7 C8 . -3.6(2)
O3 C7 C8 C3 . -176.62(15)
C6 C7 C8 C3 . 3.4(2)
C4 C3 C8 C7 . -0.5(3)
C2 C3 C8 C7 . 179.31(17)
